data_1560906
loop_
_publ_author_name
'Cramer, Alisha J.'
'Cole, Jacqueline M.'

_publ_section_title
;
 Host-guest prospects of neodymium and gadolinium ultraphosphate
 frameworks for nuclear waste storage: Multi-temperature topological
 analysis of nanoporous cages in RP5O14
;
_journal_name_full 'Journal of Solid State Chemistry'
_journal_page_first 250
_journal_page_last 257
_journal_paper_doi 10.1016/j.jssc.2018.07.020
_journal_volume 266
_journal_year 2018
_chemical_formula_sum 'Gd O14 P5'
_chemical_formula_weight 536.10
_space_group_IT_number 14
_space_group_name_Hall '-P 2ybc'
_space_group_name_H-M_alt 'P 1 21/c 1'
_symmetry_cell_setting monoclinic
_symmetry_space_group_name_H-M 'P 1 21/c 1'
_atom_sites_solution_hydrogens none
_atom_sites_solution_primary direct
_atom_sites_solution_secondary difmap
_audit_creation_method SHELXL-97
_cell_angle_alpha 90.00
_cell_angle_beta 90.00(3)
_cell_angle_gamma 90.00
_cell_formula_units_Z 4
_cell_length_a 8.7260(17)
_cell_length_b 8.9510(18)
_cell_length_c 13.004(3)
_cell_measurement_reflns_used 512
_cell_measurement_temperature 420(2)
_cell_measurement_theta_max 28.28
_cell_measurement_theta_min 2.0
_cell_volume 1015.7(4)
_computing_cell_refinement
;
Rigaku CrystalClear-SM Expert 2.0
;
_computing_data_collection 'Rigaku CrystalClear-SM Expert 2.0'
_computing_data_reduction
;
Rigaku CrystalClear-SM Expert 2.0
;
_computing_molecular_graphics
;
SHELXTL-PLUS (Sheldrick, 1995)
;
_computing_publication_material 'SHELXL-97 (Sheldrick, 1997)'
_computing_structure_refinement 'SHELXL-97 (Sheldrick, 1997)'
_computing_structure_solution 'SHELXS-97 (Sheldrick, 1990)'
_diffrn_ambient_temperature 420(2)
_diffrn_measured_fraction_theta_full 0.789
_diffrn_measured_fraction_theta_max 0.789
_diffrn_measurement_device_type 'Rigaku Saturn 724+ CCD'
_diffrn_measurement_method '\w scans'
_diffrn_radiation_monochromator graphite
_diffrn_radiation_source 'fine-focus sealed tube'
_diffrn_radiation_type MoK\a
_diffrn_radiation_wavelength 0.71073
_diffrn_reflns_av_R_equivalents 0.0513
_diffrn_reflns_av_sigmaI/netI 0.0327
_diffrn_reflns_limit_h_max 7
_diffrn_reflns_limit_h_min -11
_diffrn_reflns_limit_k_max 12
_diffrn_reflns_limit_k_min -6
_diffrn_reflns_limit_l_max 17
_diffrn_reflns_limit_l_min -17
_diffrn_reflns_number 4208
_diffrn_reflns_theta_full 31.11
_diffrn_reflns_theta_max 31.11
_diffrn_reflns_theta_min 1.57
_diffrn_standards_decay_% 0
_diffrn_standards_interval_count 0
_diffrn_standards_interval_time 0
_diffrn_standards_number 0
_exptl_absorpt_coefficient_mu 7.406
_exptl_absorpt_correction_T_max 0.105
_exptl_absorpt_correction_T_min 0.069
_exptl_absorpt_correction_type empirical
_exptl_absorpt_process_details
;
T. Higashi, ABSCOR, empirical absorption correction
;
_exptl_crystal_colour colourless
_exptl_crystal_density_diffrn 3.506
_exptl_crystal_density_method 'not measured'
_exptl_crystal_description block
_exptl_crystal_F_000 1004
_exptl_crystal_size_max 0.4
_exptl_crystal_size_mid 0.4
_exptl_crystal_size_min 0.3
_refine_diff_density_max 1.708
_refine_diff_density_min -1.495
_refine_diff_density_rms 0.236
_refine_ls_extinction_coef 0.0115(9)
_refine_ls_extinction_expression Fc^*^=kFc[1+0.001xFc^2^\l^3^/sin(2\q)]^-1/4^
_refine_ls_extinction_method SHELXL
_refine_ls_goodness_of_fit_ref 1.137
_refine_ls_hydrogen_treatment none
_refine_ls_matrix_type full
_refine_ls_number_parameters 183
_refine_ls_number_reflns 2572
_refine_ls_number_restraints 0
_refine_ls_restrained_S_all 1.137
_refine_ls_R_factor_all 0.0336
_refine_ls_R_factor_gt 0.0331
_refine_ls_shift/su_max 0.001
_refine_ls_shift/su_mean 0.000
_refine_ls_structure_factor_coef Fsqd
_refine_ls_weighting_details 'calc w=1/[\s^2^(Fo^2^)+(0.0580P)^2^+1.8972P] where P=(Fo^2^+2Fc^2^)/3'
_refine_ls_weighting_scheme calc
_refine_ls_wR_factor_gt 0.0918
_refine_ls_wR_factor_ref 0.0923
_reflns_number_gt 2521
_reflns_number_total 2572
_reflns_threshold_expression >2sigma(I)
_cod_data_source_file 2gd420i-2amono.cif
_cod_data_source_block 2gd420i-2a
_cod_original_cell_volume 1015.7(3)
_cod_original_sg_symbol_H-M P2(1)/c
_cod_database_code 1560906

loop_
_symmetry_equiv_pos_as_xyz
'x, y, z'
'-x, y+1/2, -z+1/2'
'-x, -y, -z'
'x, -y-1/2, z-1/2'

loop_
_atom_site_label
_atom_site_type_symbol
_atom_site_fract_x
_atom_site_fract_y
_atom_site_fract_z
_atom_site_U_iso_or_equiv
_atom_site_adp_type
_atom_site_occupancy
_atom_site_symmetry_multiplicity
_atom_site_calc_flag
_atom_site_refinement_flags
_atom_site_disorder_assembly
_atom_site_disorder_group
Gd1 Gd 0.77709(2) 0.18992(2) -0.00056(2) 0.00980(12) Uani 1 1 d . . .
P1 P 1.26701(18) 0.45015(14) -0.16457(10) 0.0106(3) Uani 1 1 d . . .
P2 P 1.26001(17) 0.45180(14) 0.16513(10) 0.0103(3) Uani 1 1 d . . .
P3 P 1.18500(13) 0.24498(11) -0.00037(12) 0.0103(2) Uani 1 1 d . . .
P4 P 0.5022(2) 0.00192(18) 0.17248(8) 0.0100(2) Uani 1 1 d . . .
P5 P 1.0029(2) 0.49748(19) -0.29791(8) 0.0114(2) Uani 1 1 d . . .
O1 O 1.2885(7) 0.3124(4) -0.0920(3) 0.0177(9) Uani 1 1 d . . .
O2 O 1.2827(8) 0.3103(4) 0.0960(3) 0.0171(9) Uani 1 1 d . . .
O3 O 1.1008(6) 0.0799(6) -0.2859(4) 0.0234(10) Uani 1 1 d . . .
O4 O 1.0307(4) 0.3121(3) -0.0019(4) 0.0170(7) Uani 1 1 d . . .
O5 O 0.7299(7) 0.4043(5) 0.1146(4) 0.0247(9) Uani 1 1 d . . .
O6 O 0.5813(5) 0.1201(5) 0.1157(3) 0.0169(8) Uani 1 1 d . . .
O7 O 0.5815(6) 0.1179(5) -0.1185(4) 0.0219(9) Uani 1 1 d . . .
O8 O 0.7254(7) 0.4039(5) -0.1117(3) 0.0228(9) Uani 1 1 d . . .
O9 O 1.3795(6) 0.4185(5) 0.2508(3) 0.0212(10) Uani 1 1 d . . .
O10 O 1.1180(5) 0.4087(5) -0.2242(4) 0.0217(9) Uani 1 1 d . . .
O11 O 0.7906(4) -0.0818(4) -0.0001(4) 0.0222(7) Uani 1 1 d . . .
O12 O 1.3943(6) 0.4168(5) -0.2443(4) 0.0231(10) Uani 1 1 d . . .
O13 O 0.9136(6) 0.1182(5) 0.1484(3) 0.0213(9) Uani 1 1 d . . .
O14 O 0.9122(6) 0.1157(5) -0.1479(3) 0.0218(9) Uani 1 1 d . . .

loop_
_atom_site_aniso_label
_atom_site_aniso_U_11
_atom_site_aniso_U_22
_atom_site_aniso_U_33
_atom_site_aniso_U_23
_atom_site_aniso_U_13
_atom_site_aniso_U_12
Gd1 0.00878(17) 0.00957(15) 0.01104(15) 0.00016(8) 0.00029(15) -0.00003(5)
P1 0.0088(6) 0.0107(5) 0.0121(6) 0.0006(4) 0.0011(5) 0.0000(5)
P2 0.0091(7) 0.0115(5) 0.0104(5) 0.0000(4) -0.0003(5) 0.0008(5)
P3 0.0108(4) 0.0088(4) 0.0114(4) 0.0001(5) -0.0001(5) -0.0008(4)
P4 0.0075(4) 0.0119(4) 0.0107(4) 0.0006(5) 0.0001(6) 0.0001(3)
P5 0.0087(5) 0.0145(4) 0.0108(4) -0.0003(6) 0.0007(6) 0.0004(4)
O1 0.014(2) 0.024(2) 0.0157(19) 0.0072(13) 0.003(2) 0.0033(16)
O2 0.020(2) 0.018(2) 0.0134(18) -0.0066(13) -0.002(2) 0.0050(16)
O3 0.016(2) 0.026(2) 0.028(2) 0.0081(17) 0.0076(18) 0.0031(17)
O4 0.0114(16) 0.0175(15) 0.0221(16) -0.0018(16) -0.001(2) -0.0004(10)
O5 0.025(2) 0.0168(19) 0.032(2) -0.0110(17) 0.002(2) 0.000(2)
O6 0.013(2) 0.0179(19) 0.0198(19) 0.0027(15) 0.0088(16) -0.0014(16)
O7 0.018(2) 0.023(2) 0.025(2) -0.0070(17) -0.0046(18) -0.0032(18)
O8 0.025(2) 0.0176(18) 0.026(2) 0.0096(16) -0.004(2) -0.003(2)
O9 0.025(2) 0.0152(19) 0.023(2) 0.0060(15) -0.0175(18) -0.0042(17)
O10 0.015(2) 0.0142(18) 0.036(2) 0.0062(16) -0.0132(18) -0.0041(15)
O11 0.027(2) 0.0081(14) 0.0315(19) -0.0015(16) 0.000(3) 0.0003(12)
O12 0.026(2) 0.020(2) 0.024(2) 0.0035(16) 0.0158(18) 0.0020(18)
O13 0.023(2) 0.023(2) 0.018(2) 0.0031(16) -0.0068(18) 0.0023(18)
O14 0.020(2) 0.026(2) 0.020(2) -0.0081(17) 0.0057(17) 0.0045(18)

loop_
_atom_type_symbol
_atom_type_description
_atom_type_scat_dispersion_real
_atom_type_scat_dispersion_imag
_atom_type_scat_source
O O 0.0106 0.0060 'International Tables Vol C Tables 4.2.6.8 and 6.1.1.4'
P P 0.1023 0.0942 'International Tables Vol C Tables 4.2.6.8 and 6.1.1.4'
Gd Gd -0.1653 3.9035 'International Tables Vol C Tables 4.2.6.8 and 6.1.1.4'

loop_
_geom_angle_atom_site_label_1
_geom_angle_atom_site_label_2
_geom_angle_atom_site_label_3
_geom_angle
_geom_angle_site_symmetry_1
_geom_angle_site_symmetry_3
O14 Gd1 O13 109.85(12) . .
O14 Gd1 O6 144.12(17) . .
O13 Gd1 O6 76.59(17) . .
O14 Gd1 O7 75.99(17) . .
O13 Gd1 O7 144.59(18) . .
O6 Gd1 O7 79.78(12) . .
O14 Gd1 O11 72.24(16) . .
O13 Gd1 O11 72.68(16) . .
O6 Gd1 O11 76.67(15) . .
O7 Gd1 O11 76.48(16) . .
O14 Gd1 O8 80.30(17) . .
O13 Gd1 O8 142.34(17) . .
O6 Gd1 O8 116.88(17) . .
O7 Gd1 O8 72.47(17) . .
O11 Gd1 O8 142.56(16) . .
O14 Gd1 O4 70.69(17) . .
O13 Gd1 O4 70.99(17) . .
O6 Gd1 O4 140.26(17) . .
O7 Gd1 O4 139.24(18) . .
O11 Gd1 O4 113.53(11) . .
O8 Gd1 O4 79.28(16) . .
O14 Gd1 O5 143.08(18) . .
O13 Gd1 O5 78.35(17) . .
O6 Gd1 O5 72.37(16) . .
O7 Gd1 O5 118.73(18) . .
O11 Gd1 O5 141.54(16) . .
O8 Gd1 O5 73.64(15) . .
O4 Gd1 O5 79.01(17) . .
O5 P1 O12 117.3(3) 3_765 .
O5 P1 O10 116.8(3) 3_765 .
O12 P1 O10 102.7(3) . .
O5 P1 O1 115.7(3) 3_765 .
O12 P1 O1 99.5(3) . .
O10 P1 O1 102.3(3) . .
O8 P2 O3 115.5(3) 3_765 4_566
O8 P2 O9 116.6(3) 3_765 .
O3 P2 O9 105.7(3) 4_566 .
O8 P2 O2 115.3(3) 3_765 .
O3 P2 O2 101.6(3) 4_566 .
O9 P2 O2 99.9(3) . .
O4 P3 O11 122.3(2) . 3_755
O4 P3 O1 110.4(3) . .
O11 P3 O1 107.0(2) 3_755 .
O4 P3 O2 110.0(3) . .
O11 P3 O2 106.1(2) 3_755 .
O1 P3 O2 98.1(2) . .
O6 P4 O7 121.3(2) . 3_655
O6 P4 O12 106.8(3) . 4_466
O7 P4 O12 111.1(3) 3_655 4_466
O6 P4 O9 110.2(3) . 2_745
O7 P4 O9 105.9(3) 3_655 2_745
O12 P4 O9 99.6(2) 4_466 2_745
O14 P5 O13 123.1(2) 2_754 4_565
O14 P5 O3 106.3(3) 2_754 2_754
O13 P5 O3 110.4(3) 4_565 2_754
O14 P5 O10 109.2(3) 2_754 .
O13 P5 O10 105.5(3) 4_565 .
O3 P5 O10 100.1(2) 2_754 .
P1 O1 P3 132.3(4) . .
P2 O2 P3 131.9(4) . .
P2 O3 P5 134.6(3) 4_565 2_744
P3 O4 Gd1 129.64(16) . .
P1 O5 Gd1 164.4(3) 3_765 .
P4 O6 Gd1 148.7(3) . .
P4 O7 Gd1 149.0(3) 3_655 .
P2 O8 Gd1 162.1(3) 3_765 .
P2 O9 P4 141.3(3) . 2_755
P1 O10 P5 134.7(3) . .
P3 O11 Gd1 174.5(2) 3_755 .
P1 O12 P4 141.5(3) . 4_665
P5 O13 Gd1 147.8(3) 4_566 .
P5 O14 Gd1 148.0(3) 2_744 .

loop_
_geom_bond_atom_site_label_1
_geom_bond_atom_site_label_2
_geom_bond_distance
_geom_bond_site_symmetry_2
Gd1 O14 2.345(4) .
Gd1 O13 2.363(4) .
Gd1 O6 2.366(4) .
Gd1 O7 2.383(5) .
Gd1 O11 2.435(4) .
Gd1 O8 2.442(4) .
Gd1 O4 2.469(3) .
Gd1 O5 2.469(4) .
P1 O5 1.456(4) 3_765
P1 O12 1.549(5) .
P1 O10 1.559(5) .
P1 O1 1.564(4) .
P2 O8 1.472(4) 3_765
P2 O3 1.554(5) 4_566
P2 O9 1.555(4) .
P2 O2 1.566(4) .
P3 O4 1.474(4) .
P3 O11 1.476(4) 3_755
P3 O1 1.613(5) .
P3 O2 1.624(5) .
P4 O6 1.463(4) .
P4 O7 1.476(5) 3_655
P4 O12 1.609(5) 4_466
P4 O9 1.618(5) 2_745
P5 O14 1.472(5) 2_754
P5 O13 1.472(5) 4_565
P5 O3 1.597(5) 2_754
P5 O10 1.600(5) .
O3 P2 1.554(5) 4_565
O3 P5 1.597(5) 2_744
O5 P1 1.456(4) 3_765
O7 P4 1.476(5) 3_655
O8 P2 1.472(4) 3_765
O9 P4 1.618(5) 2_755
O11 P3 1.476(4) 3_755
O12 P4 1.609(5) 4_665
O13 P5 1.472(5) 4_566
O14 P5 1.472(5) 2_744

_cod_database_fobs_code 1560906
